data_4108729
loop_
_publ_author_name
'Yasutomo Segawa'
'Yuta Suzuki'
'Makoto Yamashita'
'Kyoko Nozaki'

_publ_section_title
;
 Chemistry of Boryllithium: Synthesis, Structure, and Reactivity
;
_journal_name_full 'Journal of the American Chemical Society'
_journal_page_first 16069
_journal_page_last 16079
_journal_paper_doi 10.1021/ja8057919
_journal_volume 130
_journal_year 2008
_chemical_formula_sum 'C33 H41 B N2 O'
_chemical_formula_weight 492.49
_chemical_name_systematic
; 
 ? 
;
_space_group_IT_number 14
_symmetry_cell_setting monoclinic
_symmetry_space_group_name_Hall '-P 2yab'
_symmetry_space_group_name_H-M 'P 1 21/a 1'
_atom_sites_solution_hydrogens geom
_atom_sites_solution_primary direct
_atom_sites_solution_secondary difmap
_audit_creation_method SHELXL-97
_cell_angle_alpha 90
_cell_angle_beta 90.479(2)
_cell_angle_gamma 90
_cell_formula_units_Z 4
_cell_length_a 12.660(6)
_cell_length_b 15.480(8)
_cell_length_c 14.755(7)
_cell_measurement_reflns_used 8604
_cell_measurement_temperature 103.1500
_cell_measurement_theta_max 27.4835
_cell_measurement_theta_min 3.0585
_cell_volume 2892(2)
_computing_cell_refinement 'RIGAKU CrystalClear'
_computing_data_collection 'RIGAKU CrystalClear'
_computing_data_reduction 'RIGAKU CrystalClear'
_computing_molecular_graphics ORTEP-III
_computing_structure_refinement 'SHELXL-97 (Sheldrick, 1997)'
_computing_structure_solution SIR-97
_diffrn_ambient_temperature 103(2)
_diffrn_detector_area_resol_mean 7.31
_diffrn_measured_fraction_theta_full 0.978
_diffrn_measured_fraction_theta_max 0.978
_diffrn_measurement_device_type 'RIGAKU/MSC Meacury CCD'
_diffrn_measurement_method 'omega scans'
_diffrn_radiation_monochromator graphite
_diffrn_radiation_source 'fine-focus sealed tube'
_diffrn_radiation_type MoK\a
_diffrn_radiation_wavelength 0.71070
_diffrn_reflns_av_R_equivalents 0.0414
_diffrn_reflns_av_sigmaI/netI 0.0436
_diffrn_reflns_limit_h_max 13
_diffrn_reflns_limit_h_min -15
_diffrn_reflns_limit_k_max 17
_diffrn_reflns_limit_k_min -18
_diffrn_reflns_limit_l_max 17
_diffrn_reflns_limit_l_min -17
_diffrn_reflns_number 18257
_diffrn_reflns_theta_full 25.00
_diffrn_reflns_theta_max 25.00
_diffrn_reflns_theta_min 3.06
_exptl_absorpt_coefficient_mu 0.067
_exptl_absorpt_correction_T_max 0.9835
_exptl_absorpt_correction_T_min 0.9578
_exptl_absorpt_correction_type multi-scan
_exptl_absorpt_process_details 'Jacobson, R. (1998) Private communication'
_exptl_crystal_colour 'Pale Yellow'
_exptl_crystal_density_diffrn 1.131
_exptl_crystal_description Block
_exptl_crystal_F_000 1064
_exptl_crystal_size_max 0.60
_exptl_crystal_size_mid 0.40
_exptl_crystal_size_min 0.25
_refine_diff_density_max 0.203
_refine_diff_density_min -0.164
_refine_diff_density_rms 0.035
_refine_ls_extinction_method none
_refine_ls_goodness_of_fit_ref 1.122
_refine_ls_hydrogen_treatment constr
_refine_ls_matrix_type full
_refine_ls_number_parameters 342
_refine_ls_number_reflns 4990
_refine_ls_number_restraints 0
_refine_ls_restrained_S_all 1.122
_refine_ls_R_factor_all 0.0782
_refine_ls_R_factor_gt 0.0572
_refine_ls_shift/su_max 0.000
_refine_ls_shift/su_mean 0.000
_refine_ls_structure_factor_coef Fsqd
_refine_ls_weighting_details 'calc w=1/[\s^2^(Fo^2^)+(0.0674P)^2^+0.1095P] where P=(Fo^2^+2Fc^2^)/3'
_refine_ls_weighting_scheme calc
_refine_ls_wR_factor_gt 0.1295
_refine_ls_wR_factor_ref 0.1415
_reflns_number_gt 4010
_reflns_number_total 4990
_reflns_threshold_expression >2sigma(I)
_cod_data_source_file ja8057919_si_002_14.cif
_cod_data_source_block 60a
_cod_database_code 4108729

loop_
_symmetry_equiv_pos_as_xyz
'x, y, z'
'-x+1/2, y+1/2, -z'
'-x, -y, -z'
'x-1/2, -y-1/2, z'

loop_
_atom_site_label
_atom_site_type_symbol
_atom_site_fract_x
_atom_site_fract_y
_atom_site_fract_z
_atom_site_U_iso_or_equiv
_atom_site_adp_type
_atom_site_occupancy
_atom_site_symmetry_multiplicity
_atom_site_calc_flag
_atom_site_refinement_flags
B1 B 0.76329(16) -0.00053(13) 0.25598(16) 0.0280(5) Uani 1 1 d .
N1 N 0.67704(11) 0.01887(9) 0.31382(11) 0.0277(4) Uani 1 1 d .
C1 C 0.70165(14) 0.09387(12) 0.36219(14) 0.0297(5) Uani 1 1 d .
H1 H 0.6578 0.1206 0.4060 0.036 Uiso 1 1 calc R
C2 C 0.79682(14) 0.12209(12) 0.33705(14) 0.0304(5) Uani 1 1 d .
H2 H 0.8307 0.1725 0.3598 0.036 Uiso 1 1 calc R
N2 N 0.83895(11) 0.06626(9) 0.27226(11) 0.0281(4) Uani 1 1 d .
C3 C 0.76222(14) -0.07812(11) 0.18511(14) 0.0282(5) Uani 1 1 d .
O1 O 0.68460(10) -0.08371(8) 0.13357(10) 0.0392(4) Uani 1 1 d .
C4 C 0.84783(14) -0.14352(11) 0.17921(13) 0.0270(4) Uani 1 1 d .
C5 C 0.93829(16) -0.13664(12) 0.23274(15) 0.0350(5) Uani 1 1 d .
H3 H 0.9454 -0.0901 0.2743 0.042 Uiso 1 1 calc R
C6 C 1.01815(18) -0.19742(14) 0.22574(17) 0.0462(6) Uani 1 1 d .
H4 H 1.0805 -0.1918 0.2615 0.055 Uiso 1 1 calc R
C7 C 1.00695(18) -0.26608(14) 0.16682(17) 0.0485(6) Uani 1 1 d .
H5 H 1.0612 -0.3082 0.1625 0.058 Uiso 1 1 calc R
C8 C 0.91751(19) -0.27345(14) 0.11449(16) 0.0461(6) Uani 1 1 d .
H6 H 0.9102 -0.3208 0.0740 0.055 Uiso 1 1 calc R
C9 C 0.83786(17) -0.21274(13) 0.11999(14) 0.0373(5) Uani 1 1 d .
H7 H 0.7763 -0.2184 0.0832 0.045 Uiso 1 1 calc R
C10 C 0.57544(13) -0.02308(11) 0.31997(13) 0.0260(4) Uani 1 1 d .
C11 C 0.49424(14) 0.00366(12) 0.26107(13) 0.0291(4) Uani 1 1 d .
C12 C 0.39691(14) -0.03823(12) 0.26807(14) 0.0323(5) Uani 1 1 d .
H8 H 0.3401 -0.0213 0.2296 0.039 Uiso 1 1 calc R
C13 C 0.38200(14) -0.10382(12) 0.33000(14) 0.0328(5) Uani 1 1 d .
H9 H 0.3152 -0.1315 0.3337 0.039 Uiso 1 1 calc R
C14 C 0.46331(14) -0.12942(12) 0.38659(13) 0.0301(5) Uani 1 1 d .
H10 H 0.4519 -0.1749 0.4286 0.036 Uiso 1 1 calc R
C15 C 0.56227(14) -0.08962(11) 0.38316(13) 0.0266(4) Uani 1 1 d .
C16 C 0.50961(15) 0.07552(13) 0.19273(15) 0.0379(5) Uani 1 1 d .
H11 H 0.5870 0.0793 0.1801 0.045 Uiso 1 1 calc R
C17 C 0.47543(18) 0.16264(13) 0.23059(15) 0.0438(6) Uani 1 1 d .
H12 H 0.3997 0.1612 0.2436 0.066 Uiso 1 1 calc R
H13 H 0.4897 0.2080 0.1860 0.066 Uiso 1 1 calc R
H14 H 0.5150 0.1747 0.2865 0.066 Uiso 1 1 calc R
C18 C 0.4537(2) 0.05840(16) 0.10295(15) 0.0599(7) Uani 1 1 d .
H15 H 0.4739 0.0013 0.0803 0.090 Uiso 1 1 calc R
H16 H 0.4741 0.1026 0.0589 0.090 Uiso 1 1 calc R
H17 H 0.3771 0.0603 0.1118 0.090 Uiso 1 1 calc R
C19 C 0.65160(14) -0.12019(12) 0.44470(13) 0.0292(4) Uani 1 1 d .
H18 H 0.7107 -0.0776 0.4397 0.035 Uiso 1 1 calc R
C20 C 0.61769(16) -0.12283(14) 0.54359(14) 0.0390(5) Uani 1 1 d .
H19 H 0.5934 -0.0654 0.5621 0.059 Uiso 1 1 calc R
H20 H 0.6778 -0.1402 0.5817 0.059 Uiso 1 1 calc R
H21 H 0.5601 -0.1646 0.5505 0.059 Uiso 1 1 calc R
C21 C 0.69321(17) -0.20796(13) 0.41422(15) 0.0409(5) Uani 1 1 d .
H22 H 0.7528 -0.2250 0.4531 0.061 Uiso 1 1 calc R
H23 H 0.7167 -0.2041 0.3512 0.061 Uiso 1 1 calc R
H24 H 0.6369 -0.2511 0.4188 0.061 Uiso 1 1 calc R
C22 C 0.93648(14) 0.08452(11) 0.22611(15) 0.0317(5) Uani 1 1 d .
C23 C 1.03184(15) 0.08229(12) 0.27553(17) 0.0388(6) Uani 1 1 d .
C24 C 1.12453(17) 0.10091(13) 0.2283(2) 0.0501(7) Uani 1 1 d .
H25 H 1.1903 0.1009 0.2598 0.060 Uiso 1 1 calc R
C25 C 1.12205(18) 0.11925(13) 0.1374(2) 0.0548(7) Uani 1 1 d .
H26 H 1.1861 0.1311 0.1067 0.066 Uiso 1 1 calc R
C26 C 1.02759(17) 0.12069(12) 0.08973(18) 0.0458(6) Uani 1 1 d .
H27 H 1.0275 0.1331 0.0267 0.055 Uiso 1 1 calc R
C27 C 0.93237(15) 0.10408(11) 0.13339(16) 0.0359(5) Uani 1 1 d .
C28 C 1.03806(16) 0.05988(14) 0.37523(17) 0.0452(6) Uani 1 1 d .
H28 H 0.9677 0.0365 0.3933 0.054 Uiso 1 1 calc R
C29 C 1.06018(17) 0.14008(16) 0.43342(19) 0.0583(7) Uani 1 1 d .
H29 H 1.1271 0.1662 0.4150 0.087 Uiso 1 1 calc R
H30 H 1.0647 0.1233 0.4974 0.087 Uiso 1 1 calc R
H31 H 1.0029 0.1819 0.4251 0.087 Uiso 1 1 calc R
C30 C 1.12136(17) -0.01001(15) 0.39621(19) 0.0559(7) Uani 1 1 d .
H32 H 1.1063 -0.0616 0.3599 0.084 Uiso 1 1 calc R
H33 H 1.1190 -0.0248 0.4607 0.084 Uiso 1 1 calc R
H34 H 1.1917 0.0120 0.3814 0.084 Uiso 1 1 calc R
C31 C 0.82819(16) 0.11162(12) 0.08106(15) 0.0378(5) Uani 1 1 d .
H35 H 0.7799 0.0662 0.1053 0.045 Uiso 1 1 calc R
C32 C 0.77652(18) 0.19860(13) 0.09931(16) 0.0452(6) Uani 1 1 d .
H36 H 0.7700 0.2071 0.1648 0.068 Uiso 1 1 calc R
H37 H 0.7062 0.1999 0.0710 0.068 Uiso 1 1 calc R
H38 H 0.8201 0.2448 0.0738 0.068 Uiso 1 1 calc R
C33 C 0.8363(2) 0.09679(17) -0.02097(19) 0.0672(8) Uani 1 1 d .
H39 H 0.7653 0.0911 -0.0472 0.101 Uiso 1 1 calc R
H40 H 0.8764 0.0438 -0.0323 0.101 Uiso 1 1 calc R
H41 H 0.8724 0.1459 -0.0489 0.101 Uiso 1 1 calc R

loop_
_atom_site_aniso_label
_atom_site_aniso_U_11
_atom_site_aniso_U_22
_atom_site_aniso_U_33
_atom_site_aniso_U_23
_atom_site_aniso_U_13
_atom_site_aniso_U_12
B1 0.0188(11) 0.0232(11) 0.0421(14) 0.0055(9) 0.0033(10) 0.0005(9)
N1 0.0180(8) 0.0232(8) 0.0421(10) 0.0012(7) 0.0062(7) -0.0011(6)
C1 0.0237(10) 0.0285(11) 0.0371(11) -0.0026(8) 0.0036(9) 0.0026(8)
C2 0.0227(10) 0.0242(10) 0.0443(12) -0.0047(9) 0.0032(9) -0.0004(8)
N2 0.0184(8) 0.0229(8) 0.0430(10) -0.0010(7) 0.0071(7) -0.0010(6)
C3 0.0192(10) 0.0237(10) 0.0419(12) 0.0050(8) 0.0085(9) -0.0034(8)
O1 0.0260(8) 0.0328(8) 0.0589(10) -0.0045(7) 0.0011(7) -0.0019(6)
C4 0.0264(10) 0.0233(10) 0.0316(11) 0.0053(8) 0.0111(8) 0.0011(8)
C5 0.0351(12) 0.0281(11) 0.0420(12) 0.0042(9) 0.0021(10) 0.0049(9)
C6 0.0406(13) 0.0409(13) 0.0571(15) 0.0068(11) -0.0031(11) 0.0135(10)
C7 0.0490(15) 0.0408(13) 0.0559(15) 0.0062(11) 0.0115(12) 0.0231(11)
C8 0.0567(15) 0.0378(13) 0.0440(14) -0.0072(10) 0.0082(12) 0.0186(11)
C9 0.0399(12) 0.0362(12) 0.0357(12) -0.0016(9) 0.0067(9) 0.0086(9)
C10 0.0179(9) 0.0260(10) 0.0342(11) -0.0018(8) 0.0082(8) 0.0010(7)
C11 0.0216(10) 0.0324(10) 0.0334(11) 0.0029(8) 0.0077(8) 0.0058(8)
C12 0.0209(10) 0.0393(12) 0.0366(12) -0.0005(9) 0.0010(8) 0.0050(8)
C13 0.0177(10) 0.0355(11) 0.0452(13) -0.0022(9) 0.0052(9) -0.0031(8)
C14 0.0248(10) 0.0285(10) 0.0372(11) 0.0026(9) 0.0064(9) -0.0027(8)
C15 0.0203(10) 0.0262(10) 0.0333(11) -0.0020(8) 0.0040(8) 0.0003(8)
C16 0.0265(11) 0.0426(12) 0.0446(13) 0.0138(10) 0.0100(10) 0.0079(9)
C17 0.0493(14) 0.0372(12) 0.0448(14) 0.0092(10) -0.0021(11) -0.0005(10)
C18 0.099(2) 0.0476(14) 0.0333(13) 0.0042(11) 0.0109(13) 0.0136(14)
C19 0.0242(10) 0.0279(10) 0.0356(11) 0.0017(8) 0.0018(8) -0.0019(8)
C20 0.0374(12) 0.0423(13) 0.0374(12) -0.0015(10) 0.0010(10) -0.0002(9)
C21 0.0371(12) 0.0398(12) 0.0457(13) -0.0063(10) -0.0054(10) 0.0099(10)
C22 0.0197(10) 0.0176(9) 0.0579(14) -0.0007(9) 0.0110(9) -0.0012(8)
C23 0.0203(11) 0.0234(10) 0.0730(17) -0.0055(10) 0.0063(10) 0.0000(8)
C24 0.0235(11) 0.0295(12) 0.097(2) -0.0071(12) 0.0123(12) -0.0030(9)
C25 0.0319(14) 0.0289(12) 0.104(2) -0.0025(13) 0.0343(14) -0.0043(9)
C26 0.0414(14) 0.0249(11) 0.0716(17) 0.0011(10) 0.0302(12) -0.0006(9)
C27 0.0317(11) 0.0173(10) 0.0591(15) -0.0013(9) 0.0166(10) 0.0003(8)
C28 0.0217(11) 0.0403(13) 0.0737(18) -0.0087(12) -0.0037(11) 0.0014(9)
C29 0.0317(13) 0.0545(15) 0.088(2) -0.0207(14) -0.0106(13) 0.0041(11)
C30 0.0346(13) 0.0471(14) 0.086(2) -0.0066(13) -0.0093(13) 0.0071(11)
C31 0.0424(13) 0.0248(11) 0.0464(13) 0.0015(9) 0.0126(10) -0.0028(9)
C32 0.0476(13) 0.0398(13) 0.0483(14) -0.0028(10) -0.0011(11) 0.0072(10)
C33 0.0789(19) 0.0609(17) 0.0619(18) -0.0212(13) 0.0142(15) 0.0054(14)

loop_
_atom_type_symbol
_atom_type_description
_atom_type_scat_dispersion_real
_atom_type_scat_dispersion_imag
_atom_type_scat_source
C C 0.0033 0.0016 'International Tables Vol C Tables 4.2.6.8 and 6.1.1.4'
H H 0.0000 0.0000 'International Tables Vol C Tables 4.2.6.8 and 6.1.1.4'
B B 0.0013 0.0007 'International Tables Vol C Tables 4.2.6.8 and 6.1.1.4'
N N 0.0061 0.0033 'International Tables Vol C Tables 4.2.6.8 and 6.1.1.4'
O O 0.0106 0.0060 'International Tables Vol C Tables 4.2.6.8 and 6.1.1.4'

loop_
_geom_angle_atom_site_label_1
_geom_angle_atom_site_label_2
_geom_angle_atom_site_label_3
_geom_angle
N1 B1 N2 105.26(17)
N1 B1 C3 123.40(16)
N2 B1 C3 131.17(17)
C1 N1 B1 108.23(15)
C1 N1 C10 122.45(15)
B1 N1 C10 129.10(16)
C2 C1 N1 109.12(17)
C1 C2 N2 109.73(17)
C2 N2 B1 107.66(15)
C2 N2 C22 122.31(15)
B1 N2 C22 129.62(16)
O1 C3 C4 119.40(18)
O1 C3 B1 117.22(16)
C4 C3 B1 123.37(17)
C9 C4 C5 119.16(17)
C9 C4 C3 120.02(18)
C5 C4 C3 120.82(17)
C6 C5 C4 120.3(2)
C7 C6 C5 119.9(2)
C8 C7 C6 120.0(2)
C7 C8 C9 120.7(2)
C8 C9 C4 120.0(2)
C15 C10 C11 122.60(16)
C15 C10 N1 118.92(16)
C11 C10 N1 118.47(16)
C12 C11 C10 117.35(17)
C12 C11 C16 120.55(17)
C10 C11 C16 122.10(16)
C13 C12 C11 121.07(18)
C14 C13 C12 120.48(17)
C13 C14 C15 121.10(18)
C14 C15 C10 117.40(17)
C14 C15 C19 120.26(16)
C10 C15 C19 122.32(15)
C11 C16 C18 112.98(18)
C11 C16 C17 111.55(18)
C18 C16 C17 110.01(17)
C15 C19 C20 111.47(16)
C15 C19 C21 110.98(16)
C20 C19 C21 111.02(16)
C27 C22 C23 122.43(18)
C27 C22 N2 118.55(18)
C23 C22 N2 119.0(2)
C24 C23 C22 117.2(2)
C24 C23 C28 119.6(2)
C22 C23 C28 123.20(18)
C25 C24 C23 121.1(2)
C24 C25 C26 120.9(2)
C25 C26 C27 120.6(2)
C26 C27 C22 117.7(2)
C26 C27 C31 119.9(2)
C22 C27 C31 122.33(17)
C23 C28 C29 111.5(2)
C23 C28 C30 112.73(19)
C29 C28 C30 109.54(19)
C32 C31 C27 110.41(17)
C32 C31 C33 109.87(19)
C27 C31 C33 114.96(19)

loop_
_geom_bond_atom_site_label_1
_geom_bond_atom_site_label_2
_geom_bond_distance
B1 N1 1.423(3)
B1 N2 1.428(3)
B1 C3 1.593(3)
N1 C1 1.397(2)
N1 C10 1.445(2)
C1 C2 1.337(3)
C2 N2 1.398(2)
N2 C22 1.443(2)
C3 O1 1.241(2)
C3 C4 1.486(3)
C4 C9 1.388(3)
C4 C5 1.390(3)
C5 C6 1.386(3)
C6 C7 1.380(3)
C7 C8 1.370(3)
C8 C9 1.381(3)
C10 C15 1.400(3)
C10 C11 1.403(3)
C11 C12 1.397(3)
C11 C16 1.515(3)
C12 C13 1.380(3)
C13 C14 1.378(3)
C14 C15 1.397(3)
C15 C19 1.520(3)
C16 C18 1.520(3)
C16 C17 1.524(3)
C19 C20 1.525(3)
C19 C21 1.526(3)
C22 C27 1.402(3)
C22 C23 1.406(3)
C23 C24 1.400(3)
C23 C28 1.513(3)
C24 C25 1.372(4)
C25 C26 1.382(4)
C26 C27 1.396(3)
C27 C31 1.527(3)
C28 C29 1.534(3)
C28 C30 1.540(3)
C31 C32 1.522(3)
C31 C33 1.527(3)

loop_
_geom_torsion_atom_site_label_1
_geom_torsion_atom_site_label_2
_geom_torsion_atom_site_label_3
_geom_torsion_atom_site_label_4
_geom_torsion
N2 B1 N1 C1 -0.2(2)
C3 B1 N1 C1 -175.92(18)
N2 B1 N1 C10 174.45(17)
C3 B1 N1 C10 -1.3(3)
B1 N1 C1 C2 0.6(2)
C10 N1 C1 C2 -174.48(17)
N1 C1 C2 N2 -0.8(2)
C1 C2 N2 B1 0.6(2)
C1 C2 N2 C22 173.95(18)
N1 B1 N2 C2 -0.2(2)
C3 B1 N2 C2 175.0(2)
N1 B1 N2 C22 -172.90(18)
C3 B1 N2 C22 2.3(3)
N1 B1 C3 O1 50.0(3)
N2 B1 C3 O1 -124.5(2)
N1 B1 C3 C4 -129.1(2)
N2 B1 C3 C4 56.4(3)
O1 C3 C4 C9 -3.6(3)
B1 C3 C4 C9 175.49(18)
O1 C3 C4 C5 176.71(17)
B1 C3 C4 C5 -4.2(3)
C9 C4 C5 C6 1.1(3)
C3 C4 C5 C6 -179.15(18)
C4 C5 C6 C7 -1.4(3)
C5 C6 C7 C8 0.8(3)
C6 C7 C8 C9 0.0(3)
C7 C8 C9 C4 -0.2(3)
C5 C4 C9 C8 -0.3(3)
C3 C4 C9 C8 179.94(18)
C1 N1 C10 C15 -93.0(2)
B1 N1 C10 C15 93.0(2)
C1 N1 C10 C11 88.0(2)
B1 N1 C10 C11 -86.0(2)
C15 C10 C11 C12 0.8(3)
N1 C10 C11 C12 179.68(16)
C15 C10 C11 C16 -179.76(18)
N1 C10 C11 C16 -0.9(3)
C10 C11 C12 C13 -0.6(3)
C16 C11 C12 C13 179.94(18)
C11 C12 C13 C14 0.1(3)
C12 C13 C14 C15 0.3(3)
C13 C14 C15 C10 -0.2(3)
C13 C14 C15 C19 -178.63(17)
C11 C10 C15 C14 -0.4(3)
N1 C10 C15 C14 -179.31(16)
C11 C10 C15 C19 178.01(17)
N1 C10 C15 C19 -0.9(3)
C12 C11 C16 C18 -38.6(3)
C10 C11 C16 C18 142.0(2)
C12 C11 C16 C17 86.0(2)
C10 C11 C16 C17 -93.5(2)
C14 C15 C19 C20 -52.4(2)
C10 C15 C19 C20 129.22(19)
C14 C15 C19 C21 71.9(2)
C10 C15 C19 C21 -106.5(2)
C2 N2 C22 C27 -111.1(2)
B1 N2 C22 C27 60.6(3)
C2 N2 C22 C23 68.8(2)
B1 N2 C22 C23 -119.5(2)
C27 C22 C23 C24 0.2(3)
N2 C22 C23 C24 -179.61(16)
C27 C22 C23 C28 -178.96(17)
N2 C22 C23 C28 1.2(3)
C22 C23 C24 C25 -1.0(3)
C28 C23 C24 C25 178.26(19)
C23 C24 C25 C26 0.6(3)
C24 C25 C26 C27 0.5(3)
C25 C26 C27 C22 -1.1(3)
C25 C26 C27 C31 176.09(18)
C23 C22 C27 C26 0.8(3)
N2 C22 C27 C26 -179.36(16)
C23 C22 C27 C31 -176.36(17)
N2 C22 C27 C31 3.5(3)
C24 C23 C28 C29 74.3(2)
C22 C23 C28 C29 -106.5(2)
C24 C23 C28 C30 -49.4(3)
C22 C23 C28 C30 129.8(2)
C26 C27 C31 C32 -98.4(2)
C22 C27 C31 C32 78.7(2)
C26 C27 C31 C33 26.6(3)
C22 C27 C31 C33 -156.35(19)

loop_
_cod_related_entry_id
_cod_related_entry_database
_cod_related_entry_code
1 ChemSpider 30660194
